data_4340682
loop_
_publ_author_name
'Kettles, Fraser J.'
'Milway, Victoria A.'
'Tuna, Floriana'
'Valiente, Rafael'
'Thomas, Lynne H.'
'Wernsdorfer, Wolfgang'
'Ochsenbein, Stefan T.'
'Murrie, Mark'

_publ_section_title
;
 Exchange Interactions at the Origin of Slow Relaxation of the
 Magnetization in {TbCu3} and {DyCu3} Single-Molecule Magnets.
;
_journal_issue 17
_journal_name_full 'Inorganic chemistry'
_journal_page_first 8970
_journal_page_last 8978
_journal_paper_doi 10.1021/ic500885r
_journal_volume 53
_journal_year 2014
_chemical_formula_sum 'C30.5 H68 Cu3 N9 O21.5 Tb'
_chemical_formula_weight 1254.48
_chemical_name_systematic
;
 ?
;
_space_group_IT_number 2
_symmetry_cell_setting triclinic
_symmetry_space_group_name_Hall '-P 1'
_symmetry_space_group_name_H-M 'P -1'
_atom_sites_solution_hydrogens mixed
_audit_creation_date 2013-10-07T13:34:58-00:00
_audit_creation_method 'WinGX routine CIF_UPDATE'
_cell_angle_alpha 78.9190(10)
_cell_angle_beta 86.4920(10)
_cell_angle_gamma 82.839(2)
_cell_formula_units_Z 2
_cell_length_a 8.9334(2)
_cell_length_b 16.0024(4)
_cell_length_c 16.3048(4)
_cell_measurement_temperature 100(2)
_cell_volume 2267.91(10)
_computing_cell_refinement 'HKL Scalepack (Otwinowski & Minor 1997)'
_computing_data_collection 'Collect (Bruker AXS BV, 1997-2004)'
_computing_data_reduction 'HKL Denzo and Scalepack (Otwinowski & Minor 1997)'
_computing_structure_refinement 'SHELXL-2013 (Sheldrick, 2013)'
_computing_structure_solution 'SHELXS-97 (Sheldrick, 2008)'
_diffrn_ambient_temperature 100(2)
_diffrn_measured_fraction_theta_full 0.999
_diffrn_measured_fraction_theta_max 0.986
_diffrn_measurement_device_type KappaCCD
_diffrn_measurement_method 'CCD; rotation images'
_diffrn_radiation_type MoK\a
_diffrn_radiation_wavelength 0.71073
_diffrn_reflns_av_R_equivalents 0.0874
_diffrn_reflns_Laue_measured_fraction_full 0.999
_diffrn_reflns_Laue_measured_fraction_max 0.986
_diffrn_reflns_limit_h_max 10
_diffrn_reflns_limit_h_min -10
_diffrn_reflns_limit_k_max 19
_diffrn_reflns_limit_k_min -19
_diffrn_reflns_limit_l_max 19
_diffrn_reflns_limit_l_min -19
_diffrn_reflns_number 79068
_diffrn_reflns_point_group_measured_fraction_full 0.999
_diffrn_reflns_point_group_measured_fraction_max 0.986
_diffrn_reflns_theta_full 25.242
_diffrn_reflns_theta_max 25.535
_diffrn_reflns_theta_min 2.299
_exptl_absorpt_coefficient_mu 3.02
_exptl_absorpt_correction_T_max 1.00000
_exptl_absorpt_correction_T_min 0.51156
_exptl_absorpt_correction_type multi-scan
_exptl_absorpt_process_details 'SADABS (Blessing, 1997)'
_exptl_crystal_density_diffrn 1.837
_exptl_crystal_F_000 1276
_refine_diff_density_max 1.161
_refine_diff_density_min -0.7
_refine_diff_density_rms 0.102
_refine_ls_extinction_method none
_refine_ls_goodness_of_fit_ref 1.049
_refine_ls_hydrogen_treatment mixed
_refine_ls_matrix_type full
_refine_ls_number_parameters 618
_refine_ls_number_reflns 8346
_refine_ls_number_restraints 5
_refine_ls_restrained_S_all 1.05
_refine_ls_R_factor_all 0.055
_refine_ls_R_factor_gt 0.0364
_refine_ls_shift/su_max 0
_refine_ls_shift/su_mean 0
_refine_ls_structure_factor_coef Fsqd
_refine_ls_weighting_details 'w=1/[\s^2^(Fo^2^)+(0.0286P)^2^+5.2902P] where P=(Fo^2^+2Fc^2^)/3'
_refine_ls_weighting_scheme calc
_refine_ls_wR_factor_ref 0.0797
_reflns_number_gt 6722
_reflns_number_total 8346
_reflns_threshold_expression 'I > 2\s(I)'
_cod_data_source_file ic500885r_si_003.cif
_cod_data_source_block TbCu3
_cod_depositor_comments 'Adding full bibliography for 4340681--4340684.cif.'
_cod_original_formula_sum 'C30.50 H68 Cu3 N9 O21.50 Tb'
_cod_database_code 4340682

loop_
_symmetry_equiv_pos_as_xyz
'x, y, z'
'-x, -y, -z'

loop_
_atom_site_label
_atom_site_fract_x
_atom_site_fract_y
_atom_site_fract_z
_atom_site_U_iso_or_equiv
_atom_site_adp_type
_atom_site_calc_flag
_atom_site_occupancy
_atom_site_disorder_assembly
_atom_site_disorder_group
_atom_site_type_symbol
Tb1 0.38583(2) 0.19094(2) 0.28818(2) 0.02358(7) Uani d 1 . . Tb
Cu2 0.22013(6) 0.19386(4) 0.11308(3) 0.02469(14) Uani d 1 . . Cu
O5 0.1706(3) 0.16166(19) 0.23013(18) 0.0240(7) Uani d 1 . . O
C12 0.0820(5) 0.0928(3) 0.2449(3) 0.0298(11) Uani d 1 . . C
H12A -0.0227 0.1142 0.2547 0.036 Uiso calc 1 . . H
H12B 0.1153 0.0526 0.2946 0.036 Uiso calc 1 . . H
C11 0.0945(6) 0.0469(3) 0.1708(3) 0.0310(11) Uani d 1 . . C
H11A 0.1905 0.0111 0.1709 0.037 Uiso calc 1 . . H
H11B 0.0145 0.0103 0.1753 0.037 Uiso calc 1 . . H
N3 0.0828(4) 0.1110(2) 0.0917(2) 0.0279(9) Uani d 1 . . N
C19 -0.0750(5) 0.1527(3) 0.0795(3) 0.0295(11) Uani d 1 . . C
H19A -0.1249 0.1557 0.1336 0.035 Uiso calc 1 . . H
H19B -0.13 0.1183 0.0517 0.035 Uiso calc 1 . . H
C20 -0.0780(5) 0.2421(3) 0.0278(3) 0.0351(12) Uani d 1 . . C
H8A -0.0413 0.2395 -0.029 0.042 Uiso calc 1 . . H
H8B -0.1803 0.2709 0.026 0.042 Uiso calc 1 . . H
O7 0.0172(4) 0.2874(2) 0.0665(2) 0.0396(9) Uani d 1 . . O
C18 0.1471(5) 0.0761(3) 0.0171(3) 0.0317(11) Uani d 1 . . C
H18A 0.0962 0.1073 -0.0324 0.038 Uiso calc 1 . . H
H18B 0.1311 0.0163 0.0239 0.038 Uiso calc 1 . . H
C17 0.3157(5) 0.0845(3) 0.0065(3) 0.0337(12) Uani d 1 . . C
H17A 0.3688 0.0457 0.0514 0.04 Uiso calc 1 . . H
H17B 0.3543 0.069 -0.0461 0.04 Uiso calc 1 . . H
N4 0.3424(4) 0.1745(3) 0.0077(2) 0.0299(9) Uani d 1 . . N
C15 0.2988(5) 0.2359(3) -0.0703(3) 0.0320(11) Uani d 1 . . C
H15A 0.3204 0.2923 -0.0644 0.038 Uiso calc 1 . . H
H15B 0.1904 0.2387 -0.075 0.038 Uiso calc 1 . . H
C16 0.3741(6) 0.2164(3) -0.1509(3) 0.0386(13) Uani d 1 . . C
H16A 0.4818 0.2017 -0.1438 0.046 Uiso calc 1 . . H
H16B 0.3343 0.1676 -0.1653 0.046 Uiso calc 1 . . H
O8 0.3480(4) 0.2890(3) -0.2167(2) 0.0483(10) Uani d 1 . . O
H8 0.2568 0.3018 -0.222 0.072 Uiso calc 1 . . H
C14 0.4994(5) 0.1820(4) 0.0305(3) 0.0432(14) Uani d 1 . . C
H14A 0.5637 0.1927 -0.0197 0.052 Uiso calc 1 . . H
H14B 0.5409 0.129 0.0653 0.052 Uiso calc 1 . . H
C13 0.4931(6) 0.2559(4) 0.0778(3) 0.0425(14) Uani d 1 . . C
H13A 0.5909 0.2563 0.1003 0.051 Uiso calc 1 . . H
H13B 0.4694 0.3099 0.0396 0.051 Uiso calc 1 . . H
O6 0.3826(3) 0.2477(2) 0.14359(19) 0.0296(8) Uani d 1 . . O
Cu3 0.38687(6) 0.39551(4) 0.28004(4) 0.02971(15) Uani d 1 . . Cu
O10 0.5403(3) 0.2981(2) 0.2845(2) 0.0294(8) Uani d 1 . . O
C23 0.6797(5) 0.3245(3) 0.2512(4) 0.0401(13) Uani d 1 . . C
H23A 0.7317 0.2823 0.2208 0.048 Uiso calc 1 . . H
H23B 0.7425 0.3288 0.2964 0.048 Uiso calc 1 . . H
C24 0.6551(6) 0.4111(4) 0.1927(4) 0.0469(15) Uani d 1 . . C
H24A 0.7506 0.4348 0.1805 0.056 Uiso calc 1 . . H
H24B 0.6168 0.4038 0.1405 0.056 Uiso calc 1 . . H
N6 0.5471(5) 0.4707(3) 0.2313(3) 0.0422(12) Uani d 1 . . N
C25 0.6154(7) 0.5022(4) 0.2999(4) 0.0551(18) Uani d 1 . . C
H25A 0.6897 0.4577 0.327 0.066 Uiso calc 1 . . H
H25B 0.667 0.5516 0.2758 0.066 Uiso calc 1 . . H
C26 0.4994(7) 0.5267(4) 0.3641(4) 0.0546(17) Uani d 1 . . C
H26A 0.5479 0.5405 0.4106 0.066 Uiso calc 1 . . H
H26B 0.4319 0.5764 0.3398 0.066 Uiso calc 1 . . H
O11 0.4170(5) 0.4545(3) 0.3921(3) 0.0482(10) Uani d 1 . . O
C27 0.4723(6) 0.5426(4) 0.1703(4) 0.0494(15) Uani d 1 . . C
H27A 0.5423 0.5588 0.1238 0.059 Uiso calc 1 . . H
H27B 0.4447 0.5918 0.197 0.059 Uiso calc 1 . . H
C28 0.3311(6) 0.5171(4) 0.1378(3) 0.0426(14) Uani d 1 . . C
H28A 0.2754 0.5671 0.1052 0.051 Uiso calc 1 . . H
H28B 0.36 0.4756 0.1017 0.051 Uiso calc 1 . . H
N5 0.2339(4) 0.4792(2) 0.2095(2) 0.0307(9) Uani d 1 . . N
C29 0.1465(6) 0.5453(3) 0.2515(3) 0.0377(13) Uani d 1 . . C
H29A 0.2147 0.5844 0.2619 0.045 Uiso calc 1 . . H
H29B 0.1081 0.5172 0.3054 0.045 Uiso calc 1 . . H
C30 0.0130(6) 0.5979(4) 0.2027(4) 0.0439(14) Uani d 1 . . C
H30A 0.0477 0.6228 0.1468 0.053 Uiso calc 1 . . H
H30B -0.0628 0.5609 0.1977 0.053 Uiso calc 1 . . H
O12 -0.0504(5) 0.6636(2) 0.2455(3) 0.0503(10) Uani d 1 . . O
H12 -0.0097 0.7071 0.228 0.075 Uiso calc 1 . . H
C21 0.1353(5) 0.4177(3) 0.1890(3) 0.0314(11) Uani d 1 . . C
H21A 0.1861 0.3874 0.1472 0.038 Uiso calc 1 . . H
H21B 0.042 0.4487 0.1663 0.038 Uiso calc 1 . . H
C22 0.1012(5) 0.3547(3) 0.2674(3) 0.0286(11) Uani d 1 . . C
H22A 0.0371 0.384 0.3058 0.034 Uiso calc 1 . . H
H22B 0.0478 0.3104 0.2536 0.034 Uiso calc 1 . . H
O9 0.2388(3) 0.31686(19) 0.30621(19) 0.0246(7) Uani d 1 . . O
Cu1 0.36354(7) 0.14020(4) 0.49302(4) 0.03094(15) Uani d 1 . . Cu
O2 0.2389(3) 0.1334(2) 0.40349(19) 0.0263(7) Uani d 1 . . O
C3 0.0864(5) 0.1594(3) 0.4223(3) 0.0333(12) Uani d 1 . . C
H3A 0.0342 0.1093 0.4425 0.04 Uiso calc 1 . . H
H3B 0.0386 0.1913 0.3721 0.04 Uiso calc 1 . . H
C4 0.0744(6) 0.2154(3) 0.4886(3) 0.0374(12) Uani d 1 . . C
H4A 0.1041 0.2713 0.4642 0.045 Uiso calc 1 . . H
H4B -0.0293 0.2231 0.5097 0.045 Uiso calc 1 . . H
N2 0.1737(5) 0.1742(3) 0.5581(3) 0.0407(11) Uani d 1 . . N
C5 0.1129(7) 0.0954(4) 0.6102(4) 0.0479(15) Uani d 1 . . C
H5A 0.1267 0.0947 0.6689 0.057 Uiso calc 1 A 1 H
H5B 0.0055 0.0989 0.6022 0.057 Uiso calc 1 A 1 H
C6A 0.1893(8) 0.0136(5) 0.5879(5) 0.0381(19) Uani d 0.7 B 1 C
H6B 0.1655 -0.0351 0.63 0.046 Uiso calc 0.7 B 1 H
H6A 0.1565 0.0063 0.5343 0.046 Uiso calc 0.7 B 1 H
C6B 0.215(2) 0.0410(12) 0.6413(13) 0.040(4) Uani d 0.3 B 2 C
H6C 0.1709 -0.0115 0.6641 0.048 Uiso calc 0.3 B 2 H
H6D 0.253 0.0608 0.6877 0.048 Uiso calc 0.3 B 2 H
O3 0.3459(4) 0.0201(2) 0.5838(2) 0.0421(10) Uani d 1 . . O
C7 0.2087(9) 0.2344(4) 0.6106(4) 0.066(2) Uani d 1 . . C
H7A 0.2255 0.2041 0.6674 0.079 Uiso calc 1 . . H
H7B 0.1244 0.2787 0.6121 0.079 Uiso calc 1 . . H
C8 0.3483(10) 0.2745(4) 0.5745(4) 0.074(2) Uani d 1 . . C
H8AA 0.3821 0.306 0.6138 0.089 Uiso calc 1 . . H
H8BB 0.324 0.3147 0.5233 0.089 Uiso calc 1 . . H
N1 0.4749(6) 0.2070(3) 0.5561(3) 0.0540(15) Uani d 1 . . N
C10A 0.6409(8) 0.1848(5) 0.6856(5) 0.0444(17) Uiso d 0.75 C 9 C
H10A 0.5812 0.2355 0.6993 0.053 Uiso calc 0.75 C 9 H
H10B 0.6596 0.1443 0.7374 0.053 Uiso calc 0.75 C 9 H
C9A 0.5515(10) 0.1456(5) 0.6309(5) 0.0467(19) Uiso d 0.75 C 9 C
H9A1 0.4737 0.1173 0.6657 0.056 Uiso calc 0.75 C 9 H
H9A2 0.6182 0.1016 0.6092 0.056 Uiso calc 0.75 C 9 H
O4A 0.7792(7) 0.2076(4) 0.6488(4) 0.0610(16) Uiso d 0.75 C 9 O
H4A1 0.7769 0.26 0.6395 0.091 Uiso calc 0.75 C 9 H
C10B 0.648(2) 0.1197(13) 0.6435(15) 0.0444(17) Uiso d 0.25 C 10 C
H10C 0.645 0.0741 0.692 0.053 Uiso calc 0.25 C 10 H
H10D 0.6508 0.0942 0.594 0.053 Uiso calc 0.25 C 10 H
C9B 0.504(2) 0.1825(16) 0.6446(15) 0.0467(19) Uiso d 0.25 C 10 C
H9B1 0.4221 0.1549 0.6757 0.056 Uiso calc 0.25 C 10 H
H9B2 0.5212 0.2315 0.6683 0.056 Uiso calc 0.25 C 10 H
O4B 0.7758(19) 0.1578(13) 0.6437(12) 0.0610(16) Uiso d 0.25 C 10 O
H4B1 0.8409 0.1377 0.613 0.091 Uiso calc 0.25 C 10 H
C1 0.5884(7) 0.2428(4) 0.4916(4) 0.0556(18) Uani d 1 . . C
H1A 0.6691 0.2612 0.5186 0.067 Uiso calc 1 . . H
H1B 0.5407 0.2921 0.4541 0.067 Uiso calc 1 . . H
C2 0.6519(6) 0.1748(4) 0.4428(4) 0.0572(19) Uani d 1 . . C
H2A 0.7137 0.1998 0.3956 0.069 Uiso calc 1 . . H
H2B 0.7155 0.1305 0.4782 0.069 Uiso calc 1 . . H
O1 0.5316(3) 0.1374(2) 0.4131(2) 0.0362(9) Uani d 1 . . O
O13 0.6401(4) 0.1253(2) 0.2375(2) 0.0394(9) Uani d 1 . . O
N7 0.5937(5) 0.0570(3) 0.2255(3) 0.0443(12) Uani d 1 . . N
O14 0.4565(4) 0.0483(2) 0.2452(2) 0.0370(9) Uani d 1 . . O
O15 0.6777(5) 0.0017(3) 0.1970(3) 0.0709(14) Uani d 1 . . O
O51 0.0581(7) 0.8165(3) 0.1900(3) 0.0761(15) Uani d 1 . . O
N50 0.1766(6) 0.8072(3) 0.1521(3) 0.0428(12) Uani d 1 . . N
O50 0.2530(5) 0.7343(3) 0.1567(4) 0.0822(16) Uani d 1 . . O
O52 0.2256(5) 0.8676(3) 0.1039(3) 0.0628(12) Uani d 1 . . O
N200 0.0693(6) 0.4978(4) 0.9876(4) 0.0847(18) Uiso d 0.5 . . N
O203 0.1327(8) 0.5622(5) 0.9753(5) 0.0469(19) Uiso d 0.5 . . O
O201 0.1483(12) 0.4298(7) 0.9769(6) 0.080(3) Uiso d 0.5 . . O
O200 0.0693(6) 0.4978(4) 0.9876(4) 0.0847(18) Uiso d 0.5 . . O
O101 0.1475(14) 0.4802(7) 0.4793(7) 0.056(3) Uani d 0.5 D 5 O
N100 0.1367(15) 0.5433(10) 0.5168(8) 0.052(2) Uiso d 0.5 D 5 N
O100 0.2515(12) 0.5833(6) 0.5078(7) 0.070(3) Uani d 0.5 D 5 O
O102 0.0225(12) 0.5682(6) 0.5517(7) 0.074(3) Uani d 0.5 D 5 O
C300 0.1741(19) 0.5824(10) 0.4916(9) 0.052(2) Uiso d 0.5 E 6 C
H30C 0.1916 0.5978 0.544 0.078 Uiso calc 0.5 E 6 H
H30D 0.0696 0.5976 0.4789 0.078 Uiso calc 0.5 E 6 H
H30E 0.2356 0.6124 0.4481 0.078 Uiso calc 0.5 E 6 H
O300 0.2098(13) 0.4980(8) 0.4969(8) 0.061(3) Uani d 0.5 E 6 O
H300 0.1357 0.4734 0.5142 0.091 Uiso calc 0.5 E 6 H
H7 0.010(8) 0.3385(15) 0.049(4) 0.073 Uiso d 1 . . H
H11 0.340(5) 0.469(4) 0.419(4) 0.073 Uiso d 1 . . H
H3 0.390(7) -0.028(2) 0.584(4) 0.073 Uiso d 1 . . H

loop_
_atom_site_aniso_label
_atom_site_aniso_U_11
_atom_site_aniso_U_22
_atom_site_aniso_U_33
_atom_site_aniso_U_12
_atom_site_aniso_U_13
_atom_site_aniso_U_23
Tb1 0.01865(11) 0.02400(13) 0.02850(13) -0.00626(9) -0.00100(9) -0.00346(9)
Cu2 0.0209(3) 0.0286(3) 0.0259(3) -0.0083(2) 0.0005(2) -0.0051(2)
O5 0.0211(16) 0.0258(18) 0.0263(17) -0.0108(13) 0.0014(13) -0.0035(14)
C12 0.030(3) 0.030(3) 0.030(3) -0.012(2) -0.002(2) -0.002(2)
C11 0.031(3) 0.030(3) 0.033(3) -0.011(2) -0.003(2) -0.003(2)
N3 0.027(2) 0.030(2) 0.028(2) -0.0067(17) -0.0018(17) -0.0050(18)
C19 0.024(2) 0.035(3) 0.030(3) -0.010(2) -0.003(2) -0.005(2)
C20 0.022(2) 0.047(3) 0.035(3) -0.005(2) -0.001(2) -0.004(2)
O7 0.037(2) 0.029(2) 0.053(2) -0.0063(17) -0.0107(17) -0.0021(18)
C18 0.034(3) 0.034(3) 0.030(3) -0.005(2) -0.001(2) -0.012(2)
C17 0.035(3) 0.037(3) 0.030(3) 0.004(2) 0.000(2) -0.012(2)
N4 0.025(2) 0.038(3) 0.026(2) -0.0047(18) 0.0015(17) -0.0058(19)
C15 0.030(3) 0.037(3) 0.032(3) -0.009(2) 0.002(2) -0.009(2)
C16 0.045(3) 0.037(3) 0.032(3) -0.005(3) 0.004(2) -0.005(2)
O8 0.046(2) 0.055(3) 0.043(2) -0.010(2) 0.0042(19) -0.005(2)
C14 0.024(3) 0.073(4) 0.036(3) -0.008(3) 0.006(2) -0.018(3)
C13 0.034(3) 0.064(4) 0.035(3) -0.022(3) 0.004(2) -0.013(3)
O6 0.0238(17) 0.039(2) 0.0284(18) -0.0142(15) 0.0009(14) -0.0051(15)
Cu3 0.0278(3) 0.0240(3) 0.0372(4) -0.0098(3) -0.0065(3) 0.0003(3)
O10 0.0210(16) 0.0291(19) 0.038(2) -0.0100(14) -0.0043(14) -0.0018(15)
C23 0.025(3) 0.038(3) 0.056(4) -0.011(2) -0.001(2) -0.002(3)
C24 0.032(3) 0.041(3) 0.065(4) -0.016(3) 0.004(3) 0.004(3)
N6 0.038(3) 0.030(3) 0.056(3) -0.016(2) -0.007(2) 0.008(2)
C25 0.050(4) 0.033(3) 0.085(5) -0.020(3) -0.027(3) 0.000(3)
C26 0.062(4) 0.033(3) 0.075(5) -0.017(3) -0.028(4) -0.011(3)
O11 0.062(3) 0.034(2) 0.055(3) -0.017(2) -0.013(2) -0.0140(19)
C27 0.042(3) 0.040(3) 0.060(4) -0.009(3) 0.000(3) 0.010(3)
C28 0.038(3) 0.038(3) 0.045(3) -0.003(2) 0.001(3) 0.006(3)
N5 0.034(2) 0.024(2) 0.032(2) -0.0054(18) -0.0048(18) 0.0001(18)
C29 0.045(3) 0.030(3) 0.038(3) -0.010(2) -0.008(2) 0.000(2)
C30 0.041(3) 0.038(3) 0.054(4) -0.003(3) -0.006(3) -0.011(3)
O12 0.052(2) 0.037(2) 0.061(3) 0.0014(19) -0.002(2) -0.011(2)
C21 0.033(3) 0.029(3) 0.034(3) -0.004(2) -0.007(2) -0.007(2)
C22 0.022(2) 0.032(3) 0.034(3) -0.004(2) -0.002(2) -0.011(2)
O9 0.0232(16) 0.0187(17) 0.0313(18) -0.0050(13) -0.0025(13) -0.0012(14)
Cu1 0.0342(3) 0.0292(3) 0.0291(3) -0.0101(3) -0.0086(3) 0.0019(3)
O2 0.0231(17) 0.0292(19) 0.0276(18) -0.0061(14) -0.0040(13) -0.0051(14)
C3 0.027(3) 0.042(3) 0.030(3) -0.009(2) 0.001(2) 0.000(2)
C4 0.036(3) 0.038(3) 0.034(3) 0.001(2) 0.002(2) -0.001(2)
N2 0.050(3) 0.041(3) 0.032(3) 0.000(2) -0.007(2) -0.012(2)
C5 0.050(4) 0.053(4) 0.034(3) -0.008(3) 0.006(3) 0.008(3)
C6A 0.024(4) 0.039(5) 0.044(5) -0.005(3) -0.002(3) 0.009(4)
C6B 0.037(11) 0.039(12) 0.040(12) -0.017(9) 0.012(9) 0.002(9)
O3 0.028(2) 0.041(2) 0.049(2) -0.0077(17) -0.0048(17) 0.0156(19)
C7 0.101(6) 0.054(4) 0.046(4) -0.017(4) -0.001(4) -0.014(3)
C8 0.139(7) 0.041(4) 0.052(4) -0.041(5) 0.017(4) -0.016(3)
N1 0.082(4) 0.055(3) 0.030(3) -0.041(3) -0.021(3) 0.009(2)
C1 0.063(4) 0.053(4) 0.053(4) -0.038(3) -0.026(3) 0.011(3)
C2 0.038(3) 0.064(4) 0.065(4) -0.025(3) -0.026(3) 0.019(4)
O1 0.0245(17) 0.041(2) 0.041(2) -0.0135(15) -0.0101(15) 0.0070(17)
O13 0.0262(18) 0.035(2) 0.059(3) -0.0076(16) 0.0036(17) -0.0147(18)
N7 0.032(3) 0.039(3) 0.064(3) -0.002(2) 0.001(2) -0.015(2)
O14 0.0255(19) 0.031(2) 0.056(2) -0.0051(15) -0.0013(16) -0.0107(17)
O15 0.043(3) 0.055(3) 0.121(4) 0.001(2) 0.019(3) -0.044(3)
O51 0.104(4) 0.054(3) 0.073(3) -0.015(3) 0.030(3) -0.025(3)
N50 0.047(3) 0.030(3) 0.048(3) -0.011(2) -0.011(2) 0.010(2)
O50 0.064(3) 0.050(3) 0.124(5) -0.005(3) -0.021(3) 0.009(3)
O52 0.076(3) 0.047(3) 0.062(3) -0.001(2) 0.005(2) -0.008(2)
O101 0.067(8) 0.040(6) 0.072(8) -0.018(5) 0.013(6) -0.031(5)
O100 0.058(6) 0.068(7) 0.089(8) -0.013(5) -0.013(6) -0.022(6)
O102 0.085(7) 0.060(6) 0.083(7) 0.001(5) -0.007(6) -0.033(6)
O300 0.066(8) 0.047(7) 0.079(8) -0.027(6) -0.019(6) -0.016(5)

loop_
_atom_type_symbol
_atom_type_description
_atom_type_scat_dispersion_real
_atom_type_scat_dispersion_imag
_atom_type_scat_source
C C 0.003 0.002 'International Tables Vol C Tables 4.2.6.8 and 6.1.1.4'
H H 0 0 'International Tables Vol C Tables 4.2.6.8 and 6.1.1.4'
Cu Cu 0.32 1.265 'International Tables Vol C Tables 4.2.6.8 and 6.1.1.4'
N N 0.006 0.003 'International Tables Vol C Tables 4.2.6.8 and 6.1.1.4'
O O 0.011 0.006 'International Tables Vol C Tables 4.2.6.8 and 6.1.1.4'
Tb Tb -0.172 4.154 'International Tables Vol C Tables 4.2.6.8 and 6.1.1.4'

loop_
_geom_angle_atom_site_label_1
_geom_angle_atom_site_label_2
_geom_angle_atom_site_label_3
_geom_angle
_geom_angle_site_symmetry_1
_geom_angle_site_symmetry_3
O10 Tb1 O9 70.57(11) . .
O10 Tb1 O5 142.14(11) . .
O9 Tb1 O5 84.21(10) . .
O10 Tb1 O2 125.57(11) . .
O9 Tb1 O2 82.11(11) . .
O5 Tb1 O2 75.88(10) . .
O10 Tb1 O6 81.34(11) . .
O9 Tb1 O6 86.36(11) . .
O5 Tb1 O6 68.99(10) . .
O2 Tb1 O6 143.91(10) . .
O10 Tb1 O1 77.93(11) . .
O9 Tb1 O1 108.21(12) . .
O5 Tb1 O1 138.27(10) . .
O2 Tb1 O1 67.08(10) . .
O6 Tb1 O1 148.65(10) . .
O10 Tb1 O14 127.21(11) . .
O9 Tb1 O14 158.82(10) . .
O5 Tb1 O14 74.61(11) . .
O2 Tb1 O14 93.08(11) . .
O6 Tb1 O14 85.54(12) . .
O1 Tb1 O14 88.52(12) . .
O10 Tb1 O13 76.77(11) . .
O9 Tb1 O13 145.68(10) . .
O5 Tb1 O13 117.60(11) . .
O2 Tb1 O13 126.95(11) . .
O6 Tb1 O13 78.50(12) . .
O1 Tb1 O13 74.05(12) . .
O14 Tb1 O13 50.49(10) . .
O10 Tb1 N7 102.03(12) . .
O9 Tb1 N7 165.83(12) . .
O5 Tb1 N7 95.85(12) . .
O2 Tb1 N7 111.70(12) . .
O6 Tb1 N7 80.48(13) . .
O1 Tb1 N7 81.15(13) . .
O14 Tb1 N7 25.18(11) . .
O13 Tb1 N7 25.33(11) . .
O10 Tb1 Cu3 36.01(8) . .
O9 Tb1 Cu3 35.40(7) . .
O5 Tb1 Cu3 111.52(8) . .
O2 Tb1 Cu3 110.01(8) . .
O6 Tb1 Cu3 76.66(8) . .
O1 Tb1 Cu3 98.98(8) . .
O14 Tb1 Cu3 156.87(8) . .
O13 Tb1 Cu3 110.51(8) . .
N7 Tb1 Cu3 134.40(9) . .
O10 Tb1 Cu1 94.95(8) . .
O9 Tb1 Cu1 84.99(8) . .
O5 Tb1 Cu1 110.88(7) . .
O2 Tb1 Cu1 35.01(7) . .
O6 Tb1 Cu1 171.30(8) . .
O1 Tb1 Cu1 35.71(8) . .
O14 Tb1 Cu1 102.89(8) . .
O13 Tb1 Cu1 108.42(9) . .
N7 Tb1 Cu1 108.05(10) . .
Cu3 Tb1 Cu1 95.695(16) . .
O10 Tb1 Cu2 115.44(8) . .
O9 Tb1 Cu2 90.60(7) . .
O5 Tb1 Cu2 34.99(7) . .
O2 Tb1 Cu2 110.83(7) . .
O6 Tb1 Cu2 35.00(7) . .
O1 Tb1 Cu2 160.17(9) . .
O14 Tb1 Cu2 71.75(8) . .
O13 Tb1 Cu2 94.11(8) . .
N7 Tb1 Cu2 81.65(9) . .
Cu3 Tb1 Cu2 100.097(15) . .
Cu1 Tb1 Cu2 145.846(15) . .
O6 Cu2 O5 87.74(12) . .
O6 Cu2 N3 165.91(16) . .
O5 Cu2 N3 88.08(14) . .
O6 Cu2 N4 88.68(14) . .
O5 Cu2 N4 151.47(15) . .
N3 Cu2 N4 88.59(16) . .
O6 Cu2 O7 113.70(13) . .
O5 Cu2 O7 102.60(14) . .
N3 Cu2 O7 80.35(14) . .
N4 Cu2 O7 104.75(15) . .
O6 Cu2 C11 136.32(14) . .
O5 Cu2 C11 60.07(13) . .
N3 Cu2 C11 32.55(15) . .
N4 Cu2 C11 105.67(16) . .
O7 Cu2 C11 102.35(14) . .
O6 Cu2 C17 111.88(14) . .
O5 Cu2 C17 126.02(14) . .
N3 Cu2 C17 60.67(15) . .
N4 Cu2 C17 32.62(15) . .
O7 Cu2 C17 112.67(15) . .
C11 Cu2 C17 73.06(15) . .
O6 Cu2 C13 29.07(14) . .
O5 Cu2 C13 114.55(14) . .
N3 Cu2 C13 146.90(16) . .
N4 Cu2 C13 59.80(15) . .
O7 Cu2 C13 115.02(16) . .
C11 Cu2 C13 142.06(17) . .
C17 Cu2 C13 86.24(15) . .
O6 Cu2 C12 114.49(13) . .
O5 Cu2 C12 28.59(12) . .
N3 Cu2 C12 59.71(14) . .
N4 Cu2 C12 136.03(16) . .
O7 Cu2 C12 99.26(14) . .
C11 Cu2 C12 32.30(14) . .
C17 Cu2 C12 103.87(15) . .
C13 Cu2 C12 137.36(16) . .
O6 Cu2 C14 58.87(15) . .
O5 Cu2 C14 128.97(15) . .
N3 Cu2 C14 114.74(16) . .
N4 Cu2 C14 32.00(15) . .
O7 Cu2 C14 125.02(16) . .
C11 Cu2 C14 117.95(17) . .
C17 Cu2 C14 54.08(15) . .
C13 Cu2 C14 32.21(16) . .
C12 Cu2 C14 134.80(17) . .
O6 Cu2 C18 143.70(14) . .
O5 Cu2 C18 113.36(13) . .
N3 Cu2 C18 30.24(14) . .
N4 Cu2 C18 58.42(14) . .
O7 Cu2 C18 91.06(14) . .
C11 Cu2 C18 53.29(14) . .
C17 Cu2 C18 31.83(14) . .
C13 Cu2 C18 117.07(15) . .
C12 Cu2 C18 85.20(14) . .
C14 Cu2 C18 85.40(15) . .
O6 Cu2 Tb1 44.99(9) . .
O5 Cu2 Tb1 44.16(8) . .
N3 Cu2 Tb1 126.91(11) . .
N4 Cu2 Tb1 121.19(11) . .
O7 Cu2 Tb1 124.16(10) . .
C11 Cu2 Tb1 94.50(10) . .
C17 Cu2 Tb1 123.16(11) . .
C13 Cu2 Tb1 70.40(11) . .
C12 Cu2 Tb1 69.52(9) . .
C14 Cu2 Tb1 89.82(11) . .
C18 Cu2 Tb1 138.59(11) . .
C12 O5 Cu2 110.8(3) . .
C12 O5 Tb1 134.8(3) . .
Cu2 O5 Tb1 100.85(11) . .
O5 C12 C11 111.0(4) . .
O5 C12 Cu2 40.58(18) . .
C11 C12 Cu2 72.3(2) . .
N3 C11 C12 109.6(4) . .
N3 C11 Cu2 46.55(19) . .
C12 C11 Cu2 75.5(2) . .
C11 N3 C18 113.4(4) . .
C11 N3 C19 111.4(4) . .
C18 N3 C19 112.0(4) . .
C11 N3 Cu2 100.9(3) . .
C18 N3 Cu2 107.0(3) . .
C19 N3 Cu2 111.5(3) . .
N3 C19 C20 111.2(4) . .
O7 C20 C19 107.3(4) . .
C20 O7 Cu2 107.5(3) . .
N3 C18 C17 110.0(4) . .
N3 C18 Cu2 42.71(19) . .
C17 C18 Cu2 70.4(3) . .
N4 C17 C18 109.9(4) . .
N4 C17 Cu2 47.3(2) . .
C18 C17 Cu2 77.7(3) . .
C15 N4 C17 113.6(4) . .
C15 N4 C14 111.4(4) . .
C17 N4 C14 113.2(4) . .
C15 N4 Cu2 115.6(3) . .
C17 N4 Cu2 100.1(3) . .
C14 N4 Cu2 102.0(3) . .
N4 C15 C16 116.6(4) . .
O8 C16 C15 110.1(4) . .
N4 C14 C13 108.5(4) . .
N4 C14 Cu2 46.0(2) . .
C13 C14 Cu2 72.8(3) . .
O6 C13 C14 110.6(4) . .
O6 C13 Cu2 41.21(18) . .
C14 C13 Cu2 75.0(3) . .
C13 O6 Cu2 109.7(3) . .
C13 O6 Tb1 134.8(3) . .
Cu2 O6 Tb1 100.00(12) . .
O9 Cu3 O10 88.35(13) . .
O9 Cu3 N6 169.00(17) . .
O10 Cu3 N6 87.79(16) . .
O9 Cu3 N5 88.96(14) . .
O10 Cu3 N5 146.73(16) . .
N6 Cu3 N5 88.63(17) . .
O9 Cu3 O11 109.91(14) . .
O10 Cu3 O11 106.54(15) . .
N6 Cu3 O11 81.08(17) . .
N5 Cu3 O11 105.54(16) . .
O9 Cu3 C21 59.53(13) . .
O10 Cu3 C21 123.81(14) . .
N6 Cu3 C21 114.87(16) . .
N5 Cu3 C21 32.82(14) . .
O11 Cu3 C21 126.58(16) . .
O9 Cu3 C24 139.58(16) . .
O10 Cu3 C24 59.36(15) . .
N6 Cu3 C24 31.88(18) . .
N5 Cu3 C24 104.83(17) . .
O11 Cu3 C24 102.75(17) . .
C21 Cu3 C24 116.76(17) . .
O9 Cu3 C22 29.43(13) . .
O10 Cu3 C22 113.15(13) . .
N6 Cu3 C22 146.81(16) . .
N5 Cu3 C22 59.54(14) . .
O11 Cu3 C22 114.41(15) . .
C21 Cu3 C22 32.12(14) . .
C24 Cu3 C22 142.17(17) . .
O9 Cu3 C28 113.83(14) . .
O10 Cu3 C28 123.31(16) . .
N6 Cu3 C28 60.47(16) . .
N5 Cu3 C28 32.06(15) . .
O11 Cu3 C28 112.33(16) . .
C21 Cu3 C28 54.56(14) . .
C24 Cu3 C28 72.77(16) . .
C22 Cu3 C28 86.34(14) . .
O9 Cu3 C23 116.08(14) . .
O10 Cu3 C23 28.40(13) . .
N6 Cu3 C23 59.40(17) . .
N5 Cu3 C23 134.47(16) . .
O11 Cu3 C23 100.69(16) . .
C21 Cu3 C23 131.95(16) . .
C24 Cu3 C23 32.18(15) . .
C22 Cu3 C23 136.94(15) . .
C28 Cu3 C23 103.22(16) . .
O9 Cu3 C27 145.49(15) . .
O10 Cu3 C27 112.29(15) . .
N6 Cu3 C27 30.24(17) . .
N5 Cu3 C27 58.40(15) . .
O11 Cu3 C27 91.03(17) . .
C21 Cu3 C27 85.99(15) . .
C24 Cu3 C27 53.01(17) . .
C22 Cu3 C27 117.08(15) . .
C28 Cu3 C27 31.74(15) . .
C23 Cu3 C27 84.91(16) . .
O9 Cu3 Tb1 44.71(9) . .
O10 Cu3 Tb1 44.80(8) . .
N6 Cu3 Tb1 128.80(14) . .
N5 Cu3 Tb1 119.18(11) . .
O11 Cu3 Tb1 123.87(11) . .
C21 Cu3 Tb1 86.75(10) . .
C24 Cu3 Tb1 97.04(12) . .
C22 Cu3 Tb1 68.49(10) . .
C28 Cu3 Tb1 123.67(13) . .
C23 Cu3 Tb1 71.52(10) . .
C27 Cu3 Tb1 140.29(14) . .
C23 O10 Cu3 110.8(3) . .
C23 O10 Tb1 142.1(3) . .
Cu3 O10 Tb1 99.19(12) . .
O10 C23 C24 110.3(4) . .
O10 C23 Cu3 40.8(2) . .
C24 C23 Cu3 72.3(3) . .
N6 C24 C23 110.4(5) . .
N6 C24 Cu3 46.3(2) . .
C23 C24 Cu3 75.5(3) . .
C24 N6 C27 113.9(5) . .
C24 N6 C25 112.1(4) . .
C27 N6 C25 111.7(4) . .
C24 N6 Cu3 101.8(3) . .
C27 N6 Cu3 106.8(3) . .
C25 N6 Cu3 109.8(3) . .
C26 C25 N6 112.3(5) . .
O11 C26 C25 107.0(5) . .
C26 O11 Cu3 107.6(4) . .
N6 C27 C28 111.0(4) . .
N6 C27 Cu3 43.0(2) . .
C28 C27 Cu3 71.5(3) . .
N5 C28 C27 109.8(4) . .
N5 C28 Cu3 46.3(2) . .
C27 C28 Cu3 76.8(3) . .
C29 N5 C28 112.6(4) . .
C29 N5 C21 111.7(4) . .
C28 N5 C21 114.2(4) . .
C29 N5 Cu3 116.1(3) . .
C28 N5 Cu3 101.6(3) . .
C21 N5 Cu3 99.7(3) . .
N5 C29 C30 115.2(4) . .
O12 C30 C29 109.2(5) . .
N5 C21 C22 109.1(4) . .
N5 C21 Cu3 47.5(2) . .
C22 C21 Cu3 74.8(2) . .
O9 C22 C21 109.7(4) . .
O9 C22 Cu3 41.14(17) . .
C21 C22 Cu3 73.1(2) . .
C22 O9 Cu3 109.4(3) . .
C22 O9 Tb1 128.4(3) . .
Cu3 O9 Tb1 99.89(13) . .
O2 Cu1 O1 86.63(13) . .
O2 Cu1 N1 151.45(17) . .
O1 Cu1 N1 89.46(19) . .
O2 Cu1 N2 88.07(15) . .
O1 Cu1 N2 164.77(16) . .
N1 Cu1 N2 88.4(2) . .
O2 Cu1 O3 104.88(14) . .
O1 Cu1 O3 115.36(15) . .
N1 Cu1 O3 102.34(17) . .
N2 Cu1 O3 79.81(17) . .
O2 Cu1 C4 59.72(15) . .
O1 Cu1 C4 135.06(14) . .
N1 Cu1 C4 106.0(2) . .
N2 Cu1 C4 32.57(16) . .
O3 Cu1 C4 102.37(15) . .
O2 Cu1 C8 125.5(2) . .
O1 Cu1 C8 112.95(18) . .
N1 Cu1 C8 33.4(2) . .
N2 Cu1 C8 59.6(2) . .
O3 Cu1 C8 110.02(19) . .
C4 Cu1 C8 72.7(2) . .
O2 Cu1 C1 128.51(15) . .
O1 Cu1 C1 59.40(18) . .
N1 Cu1 C1 32.25(19) . .
N2 Cu1 C1 114.3(2) . .
O3 Cu1 C1 123.75(16) . .
C4 Cu1 C1 117.86(19) . .
C8 Cu1 C1 54.8(2) . .
O2 Cu1 C2 114.22(16) . .
O1 Cu1 C2 30.00(17) . .
N1 Cu1 C2 59.6(2) . .
N2 Cu1 C2 146.1(2) . .
O3 Cu1 C2 115.53(16) . .
C4 Cu1 C2 141.26(18) . .
C8 Cu1 C2 86.5(2) . .
C1 Cu1 C2 31.80(19) . .
O2 Cu1 C3 28.53(14) . .
O1 Cu1 C3 113.67(14) . .
N1 Cu1 C3 136.8(2) . .
N2 Cu1 C3 59.61(16) . .
O3 Cu1 C3 99.66(14) . .
C4 Cu1 C3 32.33(15) . .
C8 Cu1 C3 103.9(2) . .
C1 Cu1 C3 135.36(17) . .
C2 Cu1 C3 137.44(16) . .
O2 Cu1 C7 112.41(18) . .
O1 Cu1 C7 144.21(17) . .
N1 Cu1 C7 59.1(2) . .
N2 Cu1 C7 29.44(18) . .
O3 Cu1 C7 89.66(18) . .
C4 Cu1 C7 52.69(19) . .
C8 Cu1 C7 31.32(19) . .
C1 Cu1 C7 85.7(2) . .
C2 Cu1 C7 117.2(2) . .
C3 Cu1 C7 84.54(18) . .
O2 Cu1 C6A 84.1(2) . .
O1 Cu1 C6A 134.5(2) . .
N1 Cu1 C6A 117.7(2) . .
N2 Cu1 C6A 58.9(2) . .
O3 Cu1 C6A 28.76(17) . .
C4 Cu1 C6A 74.77(18) . .
C8 Cu1 C6A 108.6(2) . .
C1 Cu1 C6A 147.4(2) . .
C2 Cu1 C6A 143.84(19) . .
C3 Cu1 C6A 72.05(19) . .
C7 Cu1 C6A 79.4(2) . .
C3 O2 Cu1 110.9(3) . .
C3 O2 Tb1 127.2(3) . .
Cu1 O2 Tb1 100.69(12) . .
O2 C3 C4 110.2(4) . .
O2 C3 Cu1 40.58(19) . .
C4 C3 Cu1 72.3(3) . .
N2 C4 C3 109.6(4) . .
N2 C4 Cu1 47.1(2) . .
C3 C4 Cu1 75.4(3) . .
C7 N2 C4 113.2(5) . .
C7 N2 C5 111.8(4) . .
C4 N2 C5 112.0(4) . .
C7 N2 Cu1 108.4(4) . .
C4 N2 Cu1 100.3(3) . .
C5 N2 Cu1 110.5(3) . .
C6B C5 N2 112.4(9) . .
C6A C5 N2 112.6(5) . .
O3 C6A C5 106.4(6) . .
O3 C6A Cu1 48.7(3) . .
C5 C6A Cu1 77.1(4) . .
C5 C6B O3 116.4(14) . .
C6A O3 Cu1 102.5(4) . .
C6B O3 Cu1 104.6(7) . .
N2 C7 C8 109.1(5) . .
N2 C7 Cu1 42.2(3) . .
C8 C7 Cu1 69.6(4) . .
C7 C8 N1 111.4(5) . .
C7 C8 Cu1 79.1(4) . .
N1 C8 Cu1 46.3(2) . .
C9B N1 C1 123.3(10) . .
C9B N1 C8 90.4(10) . .
C1 N1 C8 112.8(5) . .
C1 N1 C9A 111.8(5) . .
C8 N1 C9A 118.3(6) . .
C9B N1 Cu1 124.3(10) . .
C1 N1 Cu1 102.3(3) . .
C8 N1 Cu1 100.3(4) . .
C9A N1 Cu1 109.4(4) . .
O4A C10A C9A 113.7(7) . .
C10A C9A N1 116.8(6) . .
O4B C10B C9B 112.7(18) . .
N1 C9B C10B 101.6(17) . .
N1 C1 C2 109.1(5) . .
N1 C1 Cu1 45.4(2) . .
C2 C1 Cu1 74.1(3) . .
O1 C2 C1 110.5(5) . .
O1 C2 Cu1 41.9(2) . .
C1 C2 Cu1 74.1(3) . .
C2 O1 Cu1 108.1(4) . .
C2 O1 Tb1 128.3(3) . .
Cu1 O1 Tb1 96.71(13) . .
N7 O13 Tb1 95.6(3) . .
O15 N7 O14 121.6(4) . .
O15 N7 O13 121.8(4) . .
O14 N7 O13 116.6(4) . .
O15 N7 Tb1 177.8(4) . .
O14 N7 Tb1 57.6(2) . .
O13 N7 Tb1 59.0(2) . .
N7 O14 Tb1 97.2(3) . .
O51 N50 O52 121.2(5) . .
O51 N50 O50 121.7(5) . .
O52 N50 O50 117.1(5) . .
O203 N200 O201 116.5(8) . .
O203 N200 O200 119.2(9) . 2_567
O201 N200 O200 124.3(9) . 2_567
O203 N200 N200 119.2(9) . 2_567
O201 N200 N200 124.3(9) . 2_567
O200 N200 N200 0.0(6) 2_567 2_567
N100 O101 O102 124.1(10) . 2_566
O102 N100 O100 122.1(14) . .
O102 N100 O101 123.1(12) . .
O100 N100 O101 114.5(14) . .
N100 O102 O101 111.2(9) . 2_566

loop_
_geom_bond_atom_site_label_1
_geom_bond_atom_site_label_2
_geom_bond_site_symmetry_2
_geom_bond_distance
Tb1 O10 . 2.321(3)
Tb1 O9 . 2.322(3)
Tb1 O5 . 2.330(3)
Tb1 O2 . 2.332(3)
Tb1 O6 . 2.359(3)
Tb1 O1 . 2.439(3)
Tb1 O14 . 2.510(3)
Tb1 O13 . 2.541(3)
Tb1 N7 . 2.949(5)
Tb1 Cu3 . 3.2519(6)
Tb1 Cu1 . 3.2818(6)
Tb1 Cu2 . 3.2852(6)
Cu2 O6 . 1.914(3)
Cu2 O5 . 1.918(3)
Cu2 N3 . 2.005(4)
Cu2 N4 . 2.033(4)
Cu2 O7 . 2.272(4)
Cu2 C11 . 2.712(5)
Cu2 C17 . 2.725(5)
Cu2 C13 . 2.734(5)
Cu2 C12 . 2.756(5)
Cu2 C14 . 2.765(5)
Cu2 C18 . 2.826(5)
O5 C12 . 1.411(5)
C12 C11 . 1.521(7)
C11 N3 . 1.486(6)
N3 C18 . 1.489(6)
N3 C19 . 1.490(6)
C19 C20 . 1.513(7)
C20 O7 . 1.429(6)
C18 C17 . 1.525(7)
C17 N4 . 1.492(6)
N4 C15 . 1.489(6)
N4 C14 . 1.498(6)
C15 C16 . 1.509(7)
C16 O8 . 1.429(6)
C14 C13 . 1.526(7)
C13 O6 . 1.411(6)
Cu3 O9 . 1.912(3)
Cu3 O10 . 1.937(3)
Cu3 N6 . 2.012(4)
Cu3 N5 . 2.032(4)
Cu3 O11 . 2.256(4)
Cu3 C21 . 2.718(5)
Cu3 C24 . 2.725(5)
Cu3 C22 . 2.741(4)
Cu3 C28 . 2.753(5)
Cu3 C23 . 2.770(5)
Cu3 C27 . 2.826(5)
O10 C23 . 1.409(5)
C23 C24 . 1.524(7)
C24 N6 . 1.471(7)
N6 C27 . 1.486(7)
N6 C25 . 1.502(7)
C25 C26 . 1.499(9)
C26 O11 . 1.432(6)
C27 C28 . 1.527(7)
C28 N5 . 1.492(6)
N5 C29 . 1.484(7)
N5 C21 . 1.495(6)
C29 C30 . 1.541(7)
C30 O12 . 1.414(6)
C21 C22 . 1.510(6)
C22 O9 . 1.428(5)
Cu1 O2 . 1.916(3)
Cu1 O1 . 1.929(3)
Cu1 N1 . 2.001(4)
Cu1 N2 . 2.018(5)
Cu1 O3 . 2.206(3)
Cu1 C4 . 2.709(5)
Cu1 C8 . 2.721(6)
Cu1 C1 . 2.745(5)
Cu1 C2 . 2.745(6)
Cu1 C3 . 2.752(5)
Cu1 C7 . 2.851(7)
Cu1 C6A . 2.865(7)
O2 C3 . 1.407(6)
C3 C4 . 1.521(7)
C4 N2 . 1.482(6)
N2 C7 . 1.477(7)
N2 C5 . 1.520(7)
C5 C6B . 1.24(2)
C5 C6A . 1.498(10)
C6A O3 . 1.412(8)
C6B O3 . 1.500(18)
C7 C8 . 1.509(9)
C8 N1 . 1.520(9)
N1 C9B . 1.45(2)
N1 C1 . 1.499(7)
N1 C9A . 1.548(9)
C10A O4A . 1.399(9)
C10A C9A . 1.501(10)
C10B O4B . 1.360(16)
C10B C9B . 1.529(18)
C1 C2 . 1.504(9)
C2 O1 . 1.444(6)
O13 N7 . 1.268(5)
N7 O15 . 1.230(6)
N7 O14 . 1.265(5)
O51 N50 . 1.200(6)
N50 O52 . 1.231(6)
N50 O50 . 1.268(6)
N200 O203 . 1.215(9)
N200 O201 . 1.257(11)
N200 O200 2_567 1.277(11)
N200 N200 2_567 1.277(11)
O101 N100 . 1.269(17)
O101 O102 2_566 1.923(15)
N100 O102 . 1.198(14)
N100 O100 . 1.261(14)
O102 O101 2_566 1.923(16)
C300 O300 . 1.335(19)
